data_7061914
loop_
_publ_author_name
'Li, Duo-Fu'
'Zhao, Peng-Ju'
'Deng, Xiang-Hong'
'Wu, Yao-Zhen'
'He, Xiao-Li'
'Liu, Dong-Sheng'
'Li, Yong-Xiu'
'Sui, Yan'

_publ_section_title
;
 A new organic--inorganic hybrid perovskite ferroelectric
 [ClCH2CH2N(CH3)3][PbBr3] and Its PVDF matrix-assisted highly-oriented
 flexible ferroelectric films
;
_journal_issue 40
_journal_name_full 'New Journal of Chemistry'
_journal_page_first 19391
_journal_page_last 19400
_journal_paper_doi 10.1039/D2NJ03613D
_journal_volume 46
_journal_year 2022
_chemical_formula_moiety 'C5 H13 Br3 Cl N Pb'
_chemical_formula_sum 'C5 H13 Br3 Cl N Pb'
_chemical_formula_weight 569.53
_space_group_crystal_system monoclinic
_space_group_IT_number 9
_space_group_name_Hall 'C -2yc'
_space_group_name_H-M_alt 'C 1 c 1'
_atom_sites_solution_hydrogens geom
_audit_creation_method SHELXL-2014
_audit_update_record
;
2022-07-09 deposited with the CCDC.	2022-09-20 downloaded from the CCDC.
;
_cell_angle_alpha 90
_cell_angle_beta 96.586(5)
_cell_angle_gamma 90
_cell_formula_units_Z 4
_cell_length_a 8.9465(5)
_cell_length_b 17.4587(9)
_cell_length_c 8.1154(4)
_cell_measurement_reflns_used 1755
_cell_measurement_temperature 293(2)
_cell_measurement_theta_max 28.6100
_cell_measurement_theta_min 3.8070
_cell_volume 1259.21(11)
_computing_cell_refinement 'CrysAlisPro 1.171.40.53 (Rigaku OD, 2019)'
_computing_data_collection 'CrysAlisPro 1.171.40.53 (Rigaku OD, 2019)'
_computing_data_reduction 'CrysAlisPro 1.171.40.53 (Rigaku OD, 2019)'
_computing_structure_refinement 'SHELXL-2014 (Sheldrick, 2014)'
_diffrn_ambient_temperature 293(2)
_diffrn_measured_fraction_theta_full 0.998
_diffrn_measured_fraction_theta_max 0.998
_diffrn_measurement_device_type 'SuperNova, Single source at offset/far, EosS2'
_diffrn_radiation_type MoK\a
_diffrn_radiation_wavelength 0.71073
_diffrn_reflns_av_R_equivalents 0.0345
_diffrn_reflns_av_unetI/netI 0.0490
_diffrn_reflns_Laue_measured_fraction_full 0.998
_diffrn_reflns_Laue_measured_fraction_max 0.998
_diffrn_reflns_limit_h_max 10
_diffrn_reflns_limit_h_min -10
_diffrn_reflns_limit_k_max 20
_diffrn_reflns_limit_k_min -21
_diffrn_reflns_limit_l_max 9
_diffrn_reflns_limit_l_min -6
_diffrn_reflns_number 2493
_diffrn_reflns_point_group_measured_fraction_full 0.638
_diffrn_reflns_point_group_measured_fraction_max 0.634
_diffrn_reflns_theta_full 25.242
_diffrn_reflns_theta_max 25.491
_diffrn_reflns_theta_min 3.417
_diffrn_source 'micro-focus sealed X-ray tube'
_exptl_absorpt_coefficient_mu 23.082
_exptl_absorpt_correction_T_max 1.00000
_exptl_absorpt_correction_T_min 0.43751
_exptl_absorpt_correction_type multi-scan
_exptl_absorpt_process_details
;
CrysAlisPro 1.171.40.53 (Rigaku Oxford Diffraction, 2019)
Empirical absorption correction using spherical harmonics,
 implemented in SCALE3 ABSPACK scaling algorithm.
;
_exptl_crystal_colour colorless
_exptl_crystal_density_diffrn 3.004
_exptl_crystal_description block
_exptl_crystal_F_000 1016
_exptl_crystal_size_max 0.260
_exptl_crystal_size_mid 0.210
_exptl_crystal_size_min 0.190
_refine_diff_density_max 1.857
_refine_diff_density_min -2.071
_refine_diff_density_rms 0.255
_refine_ls_abs_structure_details
;
 Classical Flack method preferred over Parsons because s.u. lower.
;
_refine_ls_abs_structure_Flack -0.005(17)
_refine_ls_extinction_coef 0.0038(2)
_refine_ls_extinction_expression Fc^*^=kFc[1+0.001xFc^2^\l^3^/sin(2\q)]^-1/4^
_refine_ls_extinction_method SHELXL
_refine_ls_goodness_of_fit_ref 1.064
_refine_ls_hydrogen_treatment constr
_refine_ls_matrix_type full
_refine_ls_number_parameters 104
_refine_ls_number_reflns 1487
_refine_ls_number_restraints 2
_refine_ls_restrained_S_all 1.064
_refine_ls_R_factor_all 0.0351
_refine_ls_R_factor_gt 0.0342
_refine_ls_shift/su_max 0.000
_refine_ls_shift/su_mean 0.000
_refine_ls_structure_factor_coef Fsqd
_refine_ls_weighting_details 'w=1/[\s^2^(Fo^2^)+(0.0442P)^2^] where P=(Fo^2^+2Fc^2^)/3'
_refine_ls_weighting_scheme calc
_refine_ls_wR_factor_gt 0.0812
_refine_ls_wR_factor_ref 0.0817
_reflns_Friedel_coverage 0.266
_reflns_Friedel_fraction_full 0.275
_reflns_Friedel_fraction_max 0.267
_reflns_number_gt 1438
_reflns_number_total 1487
_reflns_threshold_expression 'I > 2\s(I)'
_cod_data_source_file d2nj03613d2.cif
_cod_data_source_block 20210706-LDFD-57
_cod_depositor_comments 'Adding full bibliography for 7061914--7061917.cif.'
_cod_original_sg_symbol_H-M 'C c'
_cod_database_code 7061914
_shelx_space_group_comment
;
The symmetry employed for this shelxl refinement is uniquely defined
by the following loop, which should always be used as a source of
symmetry information in preference to the above space-group names.
They are only intended as comments.
;
_shelx_estimated_absorpt_t_min 0.065
_shelx_estimated_absorpt_t_max 0.097
_shelxl_version_number 2014-3

loop_
_space_group_symop_operation_xyz
'x, y, z'
'x, -y, z+1/2'
'x+1/2, y+1/2, z'
'x+1/2, -y+1/2, z+1/2'

loop_
_atom_site_label
_atom_site_type_symbol
_atom_site_fract_x
_atom_site_fract_y
_atom_site_fract_z
_atom_site_U_iso_or_equiv
_atom_site_adp_type
_atom_site_occupancy
_atom_site_site_symmetry_order
_atom_site_calc_flag
_atom_site_refinement_flags_posn
_atom_site_refinement_flags_adp
_atom_site_refinement_flags_occupancy
_atom_site_disorder_assembly
_atom_site_disorder_group
Br1 Br 0.5181(2) 0.63226(10) 0.4742(2) 0.0239(4) Uani 1 1 d . . . . .
Br2 Br 0.2722(2) 0.45128(11) 0.5186(2) 0.0279(5) Uani 1 1 d . . . . .
Br3 Br 0.7289(2) 0.43680(12) 0.5784(2) 0.0336(5) Uani 1 1 d . . . . .
C1 C 0.572(2) 0.1276(11) 0.349(2) 0.032(5) Uani 1 1 d . . . . .
H1A H 0.5584 0.0826 0.2787 0.039 Uiso 1 1 calc R U . . .
H1B H 0.6758 0.1273 0.4003 0.039 Uiso 1 1 calc R U . . .
C2 C 0.468(2) 0.1215(10) 0.4857(19) 0.027(4) Uani 1 1 d . . . . .
H2A H 0.3645 0.1244 0.4343 0.032 Uiso 1 1 calc R U . . .
H2B H 0.4815 0.0714 0.5371 0.032 Uiso 1 1 calc R U . . .
C3 C 0.4125(19) 0.2543(11) 0.575(2) 0.031(4) Uani 1 1 d . . . . .
H3A H 0.3075 0.2445 0.5442 0.047 Uiso 1 1 calc R U . . .
H3B H 0.4551 0.2773 0.4841 0.047 Uiso 1 1 calc R U . . .
H3C H 0.4241 0.2884 0.6688 0.047 Uiso 1 1 calc R U . . .
C4 C 0.6537(18) 0.1982(13) 0.674(2) 0.036(5) Uani 1 1 d . . . . .
H4A H 0.7022 0.2123 0.5784 0.054 Uiso 1 1 calc R U . . .
H4B H 0.7011 0.1533 0.7239 0.054 Uiso 1 1 calc R U . . .
H4C H 0.6621 0.2395 0.7521 0.054 Uiso 1 1 calc R U . . .
C5 C 0.424(2) 0.1487(14) 0.766(2) 0.041(6) Uani 1 1 d . . . . .
H5A H 0.4333 0.1851 0.8558 0.061 Uiso 1 1 calc R U . . .
H5B H 0.4761 0.1025 0.8016 0.061 Uiso 1 1 calc R U . . .
H5C H 0.3193 0.1375 0.7354 0.061 Uiso 1 1 calc R U . . .
Cl1 Cl 0.5443(6) 0.2107(3) 0.2214(5) 0.0362(11) Uani 1 1 d . . . . .
N1 N 0.4903(14) 0.1817(8) 0.6205(16) 0.020(3) Uani 1 1 d . . . . .
Pb1 Pb 0.50903(13) 0.49624(4) 0.27975(13) 0.0209(2) Uani 1 1 d . . . . .

loop_
_atom_site_aniso_label
_atom_site_aniso_U_11
_atom_site_aniso_U_22
_atom_site_aniso_U_33
_atom_site_aniso_U_23
_atom_site_aniso_U_13
_atom_site_aniso_U_12
Br1 0.0302(9) 0.0188(8) 0.0226(8) -0.0027(7) 0.0024(7) -0.0024(8)
Br2 0.0254(10) 0.0317(10) 0.0269(9) 0.0033(8) 0.0043(8) -0.0072(9)
Br3 0.0292(11) 0.0455(12) 0.0268(10) 0.0038(9) 0.0058(8) 0.0161(10)
C1 0.045(11) 0.024(10) 0.028(10) 0.008(8) 0.010(9) 0.016(9)
C2 0.041(11) 0.023(9) 0.018(9) -0.002(7) 0.012(8) 0.001(8)
C3 0.026(10) 0.037(11) 0.029(10) -0.013(9) 0.000(8) 0.006(9)
C4 0.014(8) 0.061(13) 0.031(10) -0.008(10) -0.008(8) -0.009(9)
C5 0.033(11) 0.071(15) 0.014(9) 0.011(10) -0.013(8) -0.022(12)
Cl1 0.043(3) 0.040(3) 0.027(2) 0.009(2) 0.015(2) -0.003(2)
N1 0.010(6) 0.030(8) 0.018(7) -0.003(7) -0.006(6) -0.004(6)
Pb1 0.0232(3) 0.0219(3) 0.0177(3) -0.0014(3) 0.0032(2) -0.0005(3)

loop_
_atom_type_symbol
_atom_type_description
_atom_type_scat_dispersion_real
_atom_type_scat_dispersion_imag
_atom_type_scat_source
C C 0.0033 0.0016 'International Tables Vol C Tables 4.2.6.8 and 6.1.1.4'
H H 0.0000 0.0000 'International Tables Vol C Tables 4.2.6.8 and 6.1.1.4'
N N 0.0061 0.0033 'International Tables Vol C Tables 4.2.6.8 and 6.1.1.4'
Pb Pb -3.3944 10.1111 'International Tables Vol C Tables 4.2.6.8 and 6.1.1.4'
Br Br -0.2901 2.4595 'International Tables Vol C Tables 4.2.6.8 and 6.1.1.4'
Cl Cl 0.1484 0.1585 'International Tables Vol C Tables 4.2.6.8 and 6.1.1.4'

loop_
_geom_angle_atom_site_label_1
_geom_angle_atom_site_label_2
_geom_angle_atom_site_label_3
_geom_angle
_geom_angle_site_symmetry_1
_geom_angle_site_symmetry_3
_geom_angle_publ_flag
Pb1 Br2 Pb1 83.46(5) 2_565 . ?
Pb1 Br3 Pb1 84.10(5) 2_565 . ?
C2 C1 Cl1 114.7(13) . . ?
C2 C1 H1A 108.6 . . ?
Cl1 C1 H1A 108.6 . . ?
C2 C1 H1B 108.6 . . ?
Cl1 C1 H1B 108.6 . . ?
H1A C1 H1B 107.6 . . ?
N1 C2 C1 115.6(15) . . ?
N1 C2 H2A 108.4 . . ?
C1 C2 H2A 108.4 . . ?
N1 C2 H2B 108.4 . . ?
C1 C2 H2B 108.4 . . ?
H2A C2 H2B 107.5 . . ?
N1 C3 H3A 109.5 . . ?
N1 C3 H3B 109.5 . . ?
H3A C3 H3B 109.5 . . ?
N1 C3 H3C 109.5 . . ?
H3A C3 H3C 109.5 . . ?
H3B C3 H3C 109.5 . . ?
N1 C4 H4A 109.5 . . ?
N1 C4 H4B 109.5 . . ?
H4A C4 H4B 109.5 . . ?
N1 C4 H4C 109.5 . . ?
H4A C4 H4C 109.5 . . ?
H4B C4 H4C 109.5 . . ?
N1 C5 H5A 109.5 . . ?
N1 C5 H5B 109.5 . . ?
H5A C5 H5B 109.5 . . ?
N1 C5 H5C 109.5 . . ?
H5A C5 H5C 109.5 . . ?
H5B C5 H5C 109.5 . . ?
C3 N1 C5 107.9(15) . . ?
C3 N1 C4 108.9(14) . . ?
C5 N1 C4 107.9(12) . . ?
C3 N1 C2 113.5(12) . . ?
C5 N1 C2 105.7(13) . . ?
C4 N1 C2 112.6(13) . . ?
Br1 Pb1 Br3 89.89(6) . 2_564 ?
Br1 Pb1 Br2 96.37(6) . 2_564 ?
Br3 Pb1 Br2 87.05(6) 2_564 2_564 ?
Br1 Pb1 Br3 82.62(6) . . ?
Br3 Pb1 Br3 99.31(7) 2_564 . ?
Br2 Pb1 Br3 173.54(7) 2_564 . ?
Br1 Pb1 Br2 81.04(6) . . ?
Br3 Pb1 Br2 170.79(6) 2_564 . ?
Br2 Pb1 Br2 92.35(6) 2_564 . ?
Br3 Pb1 Br2 81.19(5) . . ?

loop_
_geom_bond_atom_site_label_1
_geom_bond_atom_site_label_2
_geom_bond_distance
_geom_bond_site_symmetry_2
_geom_bond_publ_flag
Br1 Pb1 2.8473(18) . ?
Br2 Pb1 2.965(2) 2_565 ?
Br2 Pb1 3.131(2) . ?
Br3 Pb1 2.940(2) 2_565 ?
Br3 Pb1 3.118(2) . ?
C1 C2 1.54(2) . ?
C1 Cl1 1.783(18) . ?
C1 H1A 0.9700 . ?
C1 H1B 0.9700 . ?
C2 N1 1.51(2) . ?
C2 H2A 0.9700 . ?
C2 H2B 0.9700 . ?
C3 N1 1.47(2) . ?
C3 H3A 0.9600 . ?
C3 H3B 0.9600 . ?
C3 H3C 0.9600 . ?
C4 N1 1.503(19) . ?
C4 H4A 0.9600 . ?
C4 H4B 0.9600 . ?
C4 H4C 0.9600 . ?
C5 N1 1.50(2) . ?
C5 H5A 0.9600 . ?
C5 H5B 0.9600 . ?
C5 H5C 0.9600 . ?
Pb1 Br3 2.940(2) 2_564 ?
Pb1 Br2 2.965(2) 2_564 ?

loop_
_geom_hbond_atom_site_label_D
_geom_hbond_atom_site_label_H
_geom_hbond_atom_site_label_A
_geom_hbond_distance_DH
_geom_hbond_distance_HA
_geom_hbond_distance_DA
_geom_hbond_angle_DHA
_geom_hbond_site_symmetry_A
C4 H4B Br2 0.96 3.02 3.89(2) 150.9 4
C3 H3C Br1 0.96 2.88 3.819(17) 166.5 2_565
C3 H3B Cl1 0.96 2.63 3.318(17) 128.7 .
C1 H1B Br1 0.97 3.05 4.00(2) 165.8 3_545
C1 H1A Br2 0.97 3.06 3.656(19) 120.8 4_554
C4 H4B Br2 0.96 3.02 3.89(2) 150.9 4
C3 H3C Br1 0.96 2.88 3.819(17) 166.5 2_565
C3 H3B Cl1 0.96 2.63 3.318(17) 128.7 .
C1 H1B Br1 0.97 3.05 4.00(2) 165.8 3_545
C1 H1A Br2 0.97 3.06 3.656(19) 120.8 4_554
C1 H1A Br2 0.97 3.06 3.656(19) 120.8 4_554
C1 H1B Br1 0.97 3.05 4.00(2) 165.8 3_545
C3 H3B Cl1 0.96 2.63 3.318(17) 128.7 .
C3 H3C Br1 0.96 2.88 3.819(17) 166.5 2_565
C4 H4B Br2 0.96 3.02 3.89(2) 150.9 4
C1 H1A Br2 0.97 3.06 3.656(19) 120.8 4_554
C1 H1B Br1 0.97 3.05 4.00(2) 165.8 3_545
C3 H3B Cl1 0.96 2.63 3.318(17) 128.7 .
C3 H3C Br1 0.96 2.88 3.819(17) 166.5 2_565
C4 H4B Br2 0.96 3.02 3.89(2) 150.9 4

loop_
_geom_torsion_atom_site_label_1
_geom_torsion_atom_site_label_2
_geom_torsion_atom_site_label_3
_geom_torsion_atom_site_label_4
_geom_torsion
_geom_torsion_site_symmetry_1
_geom_torsion_site_symmetry_2
_geom_torsion_site_symmetry_3
_geom_torsion_site_symmetry_4
_geom_torsion_publ_flag
Cl1 C1 C2 N1 -66.4(19) . . . . ?
C1 C2 N1 C3 83.0(18) . . . . ?
C1 C2 N1 C5 -158.9(15) . . . . ?
C1 C2 N1 C4 -41(2) . . . . ?
